data_1568225
loop_
_publ_author_name
'Shen, Shen'
'Baryshnikov, Glib V.'
'Xie, Qishan'
'Wu, Bin'
'Lv, Meng'
'Sun, Hao'
'Li, Zhongyu'
'&#xc5;gren, Hans'
'Chen, Jinquan'
'Zhu, Liangliang'

_publ_section_title
;
 Making multi-twisted luminophores produce persistent room-temperature
 phosphorescence.
;
_journal_issue 4
_journal_name_full 'Chemical science'
_journal_page_first 970
_journal_page_last 978
_journal_paper_doi 10.1039/d2sc05741g
_journal_volume 14
_journal_year 2023
_chemical_formula_sum 'C24 H18 F4 O4 S2'
_chemical_formula_weight 510.50
_space_group_crystal_system monoclinic
_space_group_IT_number 14
_space_group_name_Hall '-P 2yn'
_space_group_name_H-M_alt 'P 1 21/n 1'
_atom_sites_solution_hydrogens geom
_audit_block_doi 10.5517/ccdc.csd.cc2c7wtb
_audit_creation_method SHELXL-2016/6
_audit_update_record
;
2022-06-27 deposited with the CCDC.	2023-01-05 downloaded from the CCDC.
;
_cell_angle_alpha 90
_cell_angle_beta 96.357(2)
_cell_angle_gamma 90
_cell_formula_units_Z 2
_cell_length_a 4.8120(2)
_cell_length_b 20.6876(10)
_cell_length_c 11.0963(6)
_cell_measurement_reflns_used 8425
_cell_measurement_temperature 173(2)
_cell_measurement_theta_max 56.98
_cell_measurement_theta_min 3.72
_cell_volume 1097.83(9)
_computing_cell_refinement 'Bruker SAINT'
_computing_data_collection 'Bruker APEX2'
_computing_data_reduction 'Bruker SAINT'
_computing_molecular_graphics 'Bruker SHELXTL'
_computing_publication_material 'Bruker SHELXTL'
_computing_structure_refinement 'SHELXL-2016/6 (Sheldrick, 2016)'
_computing_structure_solution 'SHELXT 2014/5 (Sheldrick, 2014)'
_diffrn_ambient_temperature 173(2)
_diffrn_measured_fraction_theta_full 0.998
_diffrn_measured_fraction_theta_max 0.999
_diffrn_measurement_device_type 'Bruker APEX-II CCD'
_diffrn_measurement_method '\f and \w scans'
_diffrn_radiation_type GaK\a
_diffrn_radiation_wavelength 1.34138
_diffrn_reflns_av_R_equivalents 0.0550
_diffrn_reflns_av_unetI/netI 0.0317
_diffrn_reflns_Laue_measured_fraction_full 0.998
_diffrn_reflns_Laue_measured_fraction_max 0.999
_diffrn_reflns_limit_h_max 5
_diffrn_reflns_limit_h_min -5
_diffrn_reflns_limit_k_max 25
_diffrn_reflns_limit_k_min -25
_diffrn_reflns_limit_l_max 13
_diffrn_reflns_limit_l_min -12
_diffrn_reflns_number 14422
_diffrn_reflns_point_group_measured_fraction_full 0.998
_diffrn_reflns_point_group_measured_fraction_max 0.999
_diffrn_reflns_theta_full 53.594
_diffrn_reflns_theta_max 56.499
_diffrn_reflns_theta_min 3.718
_exptl_absorpt_coefficient_mu 1.824
_exptl_absorpt_correction_T_max 0.751
_exptl_absorpt_correction_T_min 0.577
_exptl_absorpt_correction_type multi-scan
_exptl_absorpt_process_details sadabs
_exptl_crystal_colour colourless
_exptl_crystal_density_diffrn 1.544
_exptl_crystal_description block
_exptl_crystal_F_000 524
_exptl_crystal_size_max 0.280
_exptl_crystal_size_mid 0.070
_exptl_crystal_size_min 0.050
_refine_diff_density_max 0.248
_refine_diff_density_min -0.234
_refine_diff_density_rms 0.046
_refine_ls_extinction_method none
_refine_ls_goodness_of_fit_ref 1.060
_refine_ls_hydrogen_treatment constr
_refine_ls_matrix_type full
_refine_ls_number_parameters 155
_refine_ls_number_reflns 2197
_refine_ls_number_restraints 0
_refine_ls_restrained_S_all 1.060
_refine_ls_R_factor_all 0.0376
_refine_ls_R_factor_gt 0.0331
_refine_ls_shift/su_max 0.001
_refine_ls_shift/su_mean 0.000
_refine_ls_structure_factor_coef Fsqd
_refine_ls_weighting_details 'w=1/[\s^2^(Fo^2^)+(0.0370P)^2^+0.4772P] where P=(Fo^2^+2Fc^2^)/3'
_refine_ls_weighting_scheme calc
_refine_ls_wR_factor_gt 0.0826
_refine_ls_wR_factor_ref 0.0861
_reflns_Friedel_coverage 0.000
_reflns_number_gt 1960
_reflns_number_total 2197
_reflns_threshold_expression 'I > 2\s(I)'
_cod_data_source_file d2sc05741g7.cif
_cod_data_source_block ga_210902b_a
_cod_depositor_comments 'Adding full bibliography for 1568224--1568235.cif.'
_cod_original_sg_symbol_H-M 'P 21/n'
_cod_database_code 1568225
_shelx_shelxl_version_number 2016/6
_shelx_space_group_comment
; 
The symmetry employed for this shelxl refinement is uniquely defined 
by the following loop, which should always be used as a source of 
symmetry information in preference to the above space-group names. 
They are only intended as comments. 
;
_shelx_estimated_absorpt_t_min 0.629
_shelx_estimated_absorpt_t_max 0.914

loop_
_space_group_symop_operation_xyz
'x, y, z'
'-x+1/2, y+1/2, -z+1/2'
'-x, -y, -z'
'x-1/2, -y-1/2, z-1/2'

loop_
_atom_site_label
_atom_site_type_symbol
_atom_site_fract_x
_atom_site_fract_y
_atom_site_fract_z
_atom_site_U_iso_or_equiv
_atom_site_adp_type
_atom_site_occupancy
_atom_site_site_symmetry_order
_atom_site_calc_flag
_atom_site_refinement_flags_posn
_atom_site_refinement_flags_adp
_atom_site_refinement_flags_occupancy
_atom_site_disorder_assembly
_atom_site_disorder_group
S1 S -0.21302(9) 0.40880(2) 0.70090(4) 0.02933(14) Uani 1 1 d . . . . .
F1 F 0.2581(2) 0.50411(5) 0.72962(8) 0.0345(2) Uani 1 1 d . . . . .
F2 F 0.4293(2) 0.58247(5) 0.56275(9) 0.0347(2) Uani 1 1 d . . . . .
O1 O 0.6137(2) 0.15518(5) 0.60956(10) 0.0308(3) Uani 1 1 d . . . . .
O2 O 0.5387(3) 0.13552(6) 0.80175(11) 0.0373(3) Uani 1 1 d . . . . .
C1 C -0.0910(3) 0.45845(7) 0.58871(14) 0.0243(3) Uani 1 1 d . . . . .
C2 C 0.1286(3) 0.50138(7) 0.61645(14) 0.0250(3) Uani 1 1 d . . . . .
C3 C 0.2173(3) 0.54192(7) 0.53018(14) 0.0252(3) Uani 1 1 d . . . . .
C4 C -0.0031(3) 0.33859(7) 0.69374(14) 0.0240(3) Uani 1 1 d . . . . .
C5 C 0.1441(4) 0.32330(7) 0.59705(14) 0.0276(3) Uani 1 1 d . . . . .
H5 H 0.134063 0.350718 0.528024 0.033 Uiso 1 1 calc R U . . .
C6 C 0.3062(4) 0.26776(7) 0.60170(14) 0.0275(3) Uani 1 1 d . . . . .
H6 H 0.408180 0.257461 0.535693 0.033 Uiso 1 1 calc R U . . .
C7 C 0.3212(3) 0.22709(7) 0.70139(13) 0.0242(3) Uani 1 1 d . . . . .
C8 C 0.1681(4) 0.24202(8) 0.79670(15) 0.0325(4) Uani 1 1 d . . . . .
H8 H 0.173860 0.213905 0.864622 0.039 Uiso 1 1 calc R U . . .
C9 C 0.0076(4) 0.29745(8) 0.79336(15) 0.0334(4) Uani 1 1 d . . . . .
H9 H -0.095501 0.307517 0.859134 0.040 Uiso 1 1 calc R U . . .
C10 C 0.5003(3) 0.16814(7) 0.71154(14) 0.0266(3) Uani 1 1 d . . . . .
C11 C 0.7987(4) 0.09925(8) 0.61579(17) 0.0354(4) Uani 1 1 d . . . . .
H11A H 0.691601 0.059301 0.627482 0.042 Uiso 1 1 calc R U . . .
H11B H 0.946576 0.103743 0.684747 0.042 Uiso 1 1 calc R U . . .
C12 C 0.9262(4) 0.09600(10) 0.49897(18) 0.0446(5) Uani 1 1 d . . . . .
H12A H 0.780100 0.086882 0.432382 0.067 Uiso 1 1 calc R U . . .
H12B H 1.066691 0.061537 0.503681 0.067 Uiso 1 1 calc R U . . .
H12C H 1.015198 0.137433 0.484303 0.067 Uiso 1 1 calc R U . . .

loop_
_atom_site_aniso_label
_atom_site_aniso_U_11
_atom_site_aniso_U_22
_atom_site_aniso_U_33
_atom_site_aniso_U_23
_atom_site_aniso_U_13
_atom_site_aniso_U_12
S1 0.0370(2) 0.0240(2) 0.0284(2) 0.00240(14) 0.00957(17) 0.00499(15)
F1 0.0419(6) 0.0364(5) 0.0226(5) -0.0006(4) -0.0074(4) -0.0011(4)
F2 0.0361(5) 0.0327(5) 0.0343(5) -0.0054(4) -0.0012(4) -0.0108(4)
O1 0.0405(7) 0.0274(6) 0.0245(6) 0.0022(4) 0.0037(5) 0.0115(5)
O2 0.0504(8) 0.0320(6) 0.0302(6) 0.0109(5) 0.0075(5) 0.0098(5)
C1 0.0316(8) 0.0174(7) 0.0238(7) -0.0004(5) 0.0034(6) 0.0043(6)
C2 0.0314(8) 0.0221(7) 0.0201(7) -0.0028(6) -0.0033(6) 0.0057(6)
C3 0.0270(8) 0.0194(7) 0.0287(8) -0.0053(6) 0.0003(6) -0.0011(6)
C4 0.0285(8) 0.0201(7) 0.0229(7) -0.0008(6) 0.0011(6) -0.0021(6)
C5 0.0411(9) 0.0222(7) 0.0198(7) 0.0030(6) 0.0042(6) 0.0015(6)
C6 0.0390(9) 0.0238(7) 0.0205(7) 0.0008(6) 0.0072(7) 0.0016(6)
C7 0.0296(8) 0.0212(7) 0.0213(7) 0.0000(6) 0.0006(6) -0.0009(6)
C8 0.0452(10) 0.0302(8) 0.0234(8) 0.0088(6) 0.0088(7) 0.0057(7)
C9 0.0452(10) 0.0313(8) 0.0257(8) 0.0045(7) 0.0137(7) 0.0069(7)
C10 0.0313(8) 0.0239(8) 0.0241(8) 0.0014(6) 0.0004(6) -0.0016(6)
C11 0.0404(10) 0.0282(8) 0.0372(9) 0.0020(7) 0.0028(8) 0.0115(7)
C12 0.0520(12) 0.0414(10) 0.0409(11) -0.0048(8) 0.0076(9) 0.0145(9)

loop_
_atom_type_symbol
_atom_type_description
_atom_type_scat_dispersion_real
_atom_type_scat_dispersion_imag
_atom_type_scat_source
C C 0.0137 0.0067 'International Tables Vol C Tables 4.2.6.8 and 6.1.1.4'
H H 0.0000 0.0000 'International Tables Vol C Tables 4.2.6.8 and 6.1.1.4'
F F 0.0583 0.0400 'International Tables Vol C Tables 4.2.6.8 and 6.1.1.4'
O O 0.0389 0.0241 'International Tables Vol C Tables 4.2.6.8 and 6.1.1.4'
S S 0.2925 0.4295 'International Tables Vol C Tables 4.2.6.8 and 6.1.1.4'

loop_
_geom_angle_atom_site_label_1
_geom_angle_atom_site_label_2
_geom_angle_atom_site_label_3
_geom_angle
_geom_angle_site_symmetry_1
_geom_angle_site_symmetry_3
_geom_angle_publ_flag
C1 S1 C4 102.08(7) . . ?
C10 O1 C11 115.07(12) . . ?
C2 C1 C3 117.12(14) . 3_566 ?
C2 C1 S1 121.37(12) . . ?
C3 C1 S1 121.46(12) 3_566 . ?
F1 C2 C3 118.60(14) . . ?
F1 C2 C1 119.88(14) . . ?
C3 C2 C1 121.52(14) . . ?
F2 C3 C2 118.67(14) . . ?
F2 C3 C1 119.97(14) . 3_566 ?
C2 C3 C1 121.37(14) . 3_566 ?
C5 C4 C9 119.87(14) . . ?
C5 C4 S1 124.28(12) . . ?
C9 C4 S1 115.85(12) . . ?
C4 C5 C6 119.60(14) . . ?
C4 C5 H5 120.2 . . ?
C6 C5 H5 120.2 . . ?
C7 C6 C5 120.83(15) . . ?
C7 C6 H6 119.6 . . ?
C5 C6 H6 119.6 . . ?
C6 C7 C8 119.19(14) . . ?
C6 C7 C10 122.41(14) . . ?
C8 C7 C10 118.38(13) . . ?
C9 C8 C7 120.43(14) . . ?
C9 C8 H8 119.8 . . ?
C7 C8 H8 119.8 . . ?
C8 C9 C4 120.05(15) . . ?
C8 C9 H9 120.0 . . ?
C4 C9 H9 120.0 . . ?
O2 C10 O1 123.48(15) . . ?
O2 C10 C7 123.76(15) . . ?
O1 C10 C7 112.77(13) . . ?
O1 C11 C12 107.56(14) . . ?
O1 C11 H11A 110.2 . . ?
C12 C11 H11A 110.2 . . ?
O1 C11 H11B 110.2 . . ?
C12 C11 H11B 110.2 . . ?
H11A C11 H11B 108.5 . . ?
C11 C12 H12A 109.5 . . ?
C11 C12 H12B 109.5 . . ?
H12A C12 H12B 109.5 . . ?
C11 C12 H12C 109.5 . . ?
H12A C12 H12C 109.5 . . ?
H12B C12 H12C 109.5 . . ?

loop_
_geom_bond_atom_site_label_1
_geom_bond_atom_site_label_2
_geom_bond_distance
_geom_bond_site_symmetry_2
_geom_bond_publ_flag
S1 C1 1.7639(16) . ?
S1 C4 1.7759(16) . ?
F1 C2 1.3398(17) . ?
F2 C3 1.3394(17) . ?
O1 C10 1.3368(19) . ?
O1 C11 1.4566(19) . ?
O2 C10 1.2044(19) . ?
C1 C2 1.389(2) . ?
C1 C3 1.390(2) 3_566 ?
C2 C3 1.376(2) . ?
C4 C5 1.386(2) . ?
C4 C9 1.392(2) . ?
C5 C6 1.386(2) . ?
C5 H5 0.9500 . ?
C6 C7 1.385(2) . ?
C6 H6 0.9500 . ?
C7 C8 1.389(2) . ?
C7 C10 1.490(2) . ?
C8 C9 1.381(2) . ?
C8 H8 0.9500 . ?
C9 H9 0.9500 . ?
C11 C12 1.496(3) . ?
C11 H11A 0.9900 . ?
C11 H11B 0.9900 . ?
C12 H12A 0.9800 . ?
C12 H12B 0.9800 . ?
C12 H12C 0.9800 . ?
